data_2004183
loop_
_publ_author_name
'Blake, A. J.'
'McNab, H.'
'Parsons, S.'
'Thornley, C.'

_publ_section_title
;
 3-Acetoxymethylpyrrole-2-carbaldehyde
;
_journal_issue 11
_journal_name_full 'Acta Crystallographica Section C'
_journal_page_first 2348
_journal_page_last 2350
_journal_paper_doi 10.1107/S0108270195006238
_journal_volume 51
_journal_year 1995
_chemical_formula_moiety 'C8 H9 N O3'
_chemical_formula_sum 'C8 H9 N O3'
_chemical_formula_weight 167.16
_chemical_melting_point 59-61^o^C
_chemical_name_systematic
;
3-acetoxymethylpyrrole-2-carbaldehyde
;
_space_group_IT_number 14
_symmetry_cell_setting monoclinic
_symmetry_space_group_name_Hall '-P 2yn'
_symmetry_space_group_name_H-M 'P 1 21/n 1'
_audit_creation_method SHELXL
_cell_angle_alpha 90.00
_cell_angle_beta 95.75(5)
_cell_angle_gamma 90.00
_cell_formula_units_Z 4
_cell_length_a 4.463(3)
_cell_length_b 11.546(5)
_cell_length_c 15.697(5)
_cell_measurement_reflns_used 24
_cell_measurement_temperature 150.0(2)
_cell_measurement_theta_max 16
_cell_measurement_theta_min 13
_cell_volume 804.8(7)
_computing_cell_refinement DIF4
_computing_data_collection 'DIF4 (Stoe & Cie, 1988a)'
_computing_data_reduction 'REDU4 (Stoe & Cie, 1988b)'
_computing_molecular_graphics 'SHELXTL/PC (Sheldrick, 1992)'
_computing_structure_refinement 'SHELXL93 (Sheldrick, 1993)'
_computing_structure_solution 'SHELXS86 (Sheldrick, 1985)'
_diffrn_ambient_temperature 150.0(2)
_diffrn_measurement_device 'Stoe Stadi-4 four-circle'
_diffrn_measurement_method '\w-2\q scans using on-line profile fitting (Clegg, 1981)'
_diffrn_radiation_monochromator graphite
_diffrn_radiation_source 'fine-focus sealed tube'
_diffrn_radiation_type MoK\a
_diffrn_radiation_wavelength 0.71073
_diffrn_reflns_av_R_equivalents 0.0402
_diffrn_reflns_av_sigmaI/netI 0.0373
_diffrn_reflns_limit_h_max 5
_diffrn_reflns_limit_h_min -5
_diffrn_reflns_limit_k_max 13
_diffrn_reflns_limit_k_min -2
_diffrn_reflns_limit_l_max 18
_diffrn_reflns_limit_l_min -11
_diffrn_reflns_number 1492
_diffrn_reflns_theta_max 25.01
_diffrn_reflns_theta_min 2.61
_diffrn_standards_decay_% 3
_diffrn_standards_interval_time 60
_diffrn_standards_number 3
_exptl_absorpt_coefficient_mu 0.107
_exptl_absorpt_correction_type none
_exptl_crystal_colour Colourless
_exptl_crystal_density_diffrn 1.380
_exptl_crystal_description 'Irregular block'
_exptl_crystal_F_000 352
_exptl_crystal_size_max 0.43
_exptl_crystal_size_mid 0.27
_exptl_crystal_size_min 0.19
_refine_diff_density_max 0.23
_refine_diff_density_min -0.27
_refine_ls_extinction_coef 0.021(6)
_refine_ls_extinction_method 'SHELXL93 (Sheldrick, 1993)'
_refine_ls_goodness_of_fit_all 1.045
_refine_ls_goodness_of_fit_obs 0.983
_refine_ls_hydrogen_treatment refall
_refine_ls_matrix_type full
_refine_ls_number_parameters 146
_refine_ls_number_reflns 1392
_refine_ls_number_restraints 0
_refine_ls_restrained_S_all 1.123
_refine_ls_restrained_S_obs 0.983
_refine_ls_R_factor_all 0.0873
_refine_ls_R_factor_obs 0.0538
_refine_ls_shift/esd_max -0.03
_refine_ls_shift/esd_mean 0.004
_refine_ls_structure_factor_coef Fsqd
_refine_ls_weighting_scheme
; calc w = 1/[\s^2^(F~o~^2^) + (0.0611P)^2^ + 1.37P]
  where P = (F~o~^2^ + 2F~c~^2^)/3
;
_refine_ls_wR_factor_all 0.1703
_refine_ls_wR_factor_obs 0.1244
_reflns_number_observed 1015
_reflns_number_total 1404
_reflns_observed_criterion >2sigma(I)
_cod_data_source_file pt1024.cif
_cod_data_source_block pyraca
_cod_depositor_comments
;
The following automatic conversions were performed:
'_symmetry_cell_setting' value 'Monoclinic' changed to 'monoclinic'
according to '/home/saulius/struct/CIF-dictionaries/cif_core.dic'
dictionary named 'cif_core.dic' version 2.4.1 from 2010-06-29.

Automatic conversion script
Id: cif_fix_enum 1527 2010-12-29 10:47:43Z saulius 

The following automatic conversions were performed:

'_symmetry_cell_setting' value 'Monoclinic' changed to 'monoclinic'
according to /home/saulius/struct/CIF-dictionaries/cif_core.dic
dictionary named 'cif_core.dic' version 2.4.1 from 2010-06-29.

Automatic conversion script
Id: cif_fix_values 1715 2011-07-08 13:25:40Z adriana 
;
_cod_original_sg_symbol_H-M 'P 21/n'
_cod_database_code 2004183
_cod_database_fobs_code 2004183

loop_
_symmetry_equiv_pos_as_xyz
'x, y, z'
'-x+1/2, y+1/2, -z+1/2'
'-x, -y, -z'
'x-1/2, -y-1/2, z-1/2'

loop_
_atom_site_aniso_label
_atom_site_aniso_U_11
_atom_site_aniso_U_22
_atom_site_aniso_U_33
_atom_site_aniso_U_12
_atom_site_aniso_U_13
_atom_site_aniso_U_23
N1 0.0282(14) 0.0237(14) 0.0286(14) -0.0019(11) 0.0045(11) -0.0038(11)
C2 0.0246(15) 0.021(2) 0.027(2) -0.0040(12) 0.0007(12) -0.0022(12)
C3 0.0173(14) 0.024(2) 0.030(2) -0.0033(12) 0.0010(12) -0.0028(12)
C4 0.035(2) 0.026(2) 0.025(2) -0.0035(13) 0.0062(13) 0.0005(13)
C5 0.032(2) 0.022(2) 0.034(2) -0.0020(14) 0.0020(14) 0.0015(13)
C6 0.023(2) 0.026(2) 0.033(2) -0.0036(13) 0.0061(13) -0.0022(13)
O7 0.0326(12) 0.0241(11) 0.0297(11) -0.0045(9) 0.0094(9) -0.0014(9)
C8 0.024(2) 0.0185(15) 0.034(2) 0.0026(12) 0.0068(13) -0.0002(12)
O8 0.0343(13) 0.0275(12) 0.0305(12) -0.0022(10) 0.0072(9) 0.0039(9)
C9 0.054(2) 0.031(2) 0.035(2) -0.009(2) 0.015(2) -0.007(2)
C21 0.038(2) 0.031(2) 0.026(2) 0.0012(15) 0.0019(14) -0.0001(14)
O21 0.057(2) 0.048(2) 0.0347(13) 0.0111(13) 0.0181(12) 0.0074(11)

loop_
_atom_site_label
_atom_site_occupancy
_atom_site_fract_x
_atom_site_fract_y
_atom_site_fract_z
_atom_site_U_iso_or_equiv
_atom_site_thermal_displace_type
_atom_site_calc_flag
_atom_site_type_symbol
N1 1 0.6335(6) -0.0829(2) 0.7734(2) 0.0267(6) Uani d N
H1N 1 0.7645(93) -0.1062(36) 0.7340(25) 0.049(11) Uiso d H
C2 1 0.4518(7) 0.0135(3) 0.7640(2) 0.0244(7) Uani d C
C3 1 0.3078(6) 0.0242(3) 0.8381(2) 0.0238(7) Uani d C
C4 1 0.4070(7) -0.0675(3) 0.8923(2) 0.0284(7) Uani d C
H4 1 0.3458(73) -0.0810(28) 0.9477(21) 0.028(8) Uiso d H
C5 1 0.6045(7) -0.1319(3) 0.8503(2) 0.0295(7) Uani d C
H5 1 0.7072(80) -0.2045(32) 0.8653(21) 0.033(9) Uiso d H
C6 1 0.0956(7) 0.1186(3) 0.8591(2) 0.0272(7) Uani d C
H6A 1 0.0256(61) 0.1662(24) 0.8073(18) 0.010(6) Uiso d H
H6B 1 -0.0853(69) 0.0864(25) 0.8857(18) 0.016(7) Uiso d H
O7 1 0.2367(5) 0.1971(2) 0.92455(13) 0.0284(6) Uani d O
C8 1 0.4232(7) 0.2779(2) 0.8981(2) 0.0254(7) Uani d C
O8 1 0.4685(5) 0.2888(2) 0.82381(13) 0.0305(6) Uani d O
C9 1 0.5695(10) 0.3479(3) 0.9704(2) 0.0393(9) Uani d C
H9A 1 0.7322(112) 0.2978(43) 1.0032(30) 0.074(15) Uiso d H
H9B 1 0.6672(92) 0.4128(36) 0.9486(24) 0.046(11) Uiso d H
H9C 1 0.4277(83) 0.3639(31) 1.0098(23) 0.035(9) Uiso d H
C21 1 0.4430(8) 0.0862(3) 0.6898(2) 0.0318(8) Uani d C
H21 1 0.3065(93) 0.1528(36) 0.6863(24) 0.049(11) Uiso d H
O21 1 0.6045(6) 0.0738(2) 0.63177(15) 0.0456(7) Uani d O

loop_
_atom_type_symbol
_atom_type_description
_atom_type_scat_dispersion_real
_atom_type_scat_dispersion_imag
_atom_type_scat_source
C C 0.0033 0.0016 'International Tables Vol C Tables 4.2.6.8 and 6.1.1.4'
H H 0.0000 0.0000 'International Tables Vol C Tables 4.2.6.8 and 6.1.1.4'
N N 0.0061 0.0033 'International Tables Vol C Tables 4.2.6.8 and 6.1.1.4'
O O 0.0106 0.0060 'International Tables Vol C Tables 4.2.6.8 and 6.1.1.4'

loop_
_geom_angle_atom_site_label_1
_geom_angle_atom_site_label_2
_geom_angle_atom_site_label_3
_geom_angle
_geom_angle_publ_flag
C5 N1 C2 109.0(3) y
N1 C2 C3 107.4(3) y
N1 C2 C21 121.9(3) y
C3 C2 C21 130.6(3) y
C2 C3 C4 107.2(3) y
C2 C3 C6 127.1(3) y
C4 C3 C6 125.7(3) y
C5 C4 C3 107.3(3) y
N1 C5 C4 109.1(3) y
O7 C6 C3 111.5(3) y
C8 O7 C6 116.7(2) y
O8 C8 O7 122.6(3) y
O8 C8 C9 125.2(3) y
O7 C8 C9 112.2(3) y
O21 C21 C2 124.5(3) y

loop_
_geom_bond_atom_site_label_1
_geom_bond_atom_site_label_2
_geom_bond_distance
_geom_bond_publ_flag
N1 C5 1.351(4) y
N1 C2 1.377(4) y
C2 C3 1.389(4) y
C2 C21 1.433(4) y
C3 C4 1.402(4) y
C3 C6 1.502(4) y
C4 C5 1.370(5) y
C6 O7 1.464(4) y
O7 C8 1.344(4) y
C8 O8 1.209(4) y
C8 C9 1.490(5) y
C21 O21 1.225(4) y

loop_
_geom_torsion_atom_site_label_1
_geom_torsion_atom_site_label_2
_geom_torsion_atom_site_label_3
_geom_torsion_atom_site_label_4
_geom_torsion
_geom_torsion_publ_flag
C5 N1 C2 C3 0.3(3) ?
C5 N1 C2 C21 177.7(3) ?
N1 C2 C3 C4 0.1(3) ?
C21 C2 C3 C4 -176.9(3) ?
N1 C2 C3 C6 177.6(3) ?
C21 C2 C3 C6 0.6(5) ?
C2 C3 C4 C5 -0.5(3) ?
C6 C3 C4 C5 -178.1(3) ?
C2 N1 C5 C4 -0.7(4) ?
C3 C4 C5 N1 0.7(4) ?
C2 C3 C6 O7 -107.1(3) y
C4 C3 C6 O7 70.0(4) y
C3 C6 O7 C8 79.4(3) y
C6 O7 C8 O8 2.1(4) y
C6 O7 C8 C9 -176.3(3) y
N1 C2 C21 O21 -4.4(5) y
C3 C2 C21 O21 172.3(3) y

loop_
_cod_related_entry_id
_cod_related_entry_database
_cod_related_entry_code
1 ChemSpider 8710472
